data_7058646
loop_
_publ_author_name
'Maruyama, Tatsuya'
'Namekata, Akimi'
'Sakiyama, Hiroshi'
'Kikukawa, Yuji'
'Hayashi, Yoshihito'

_publ_section_title
;
 Redox active mixed-valence hexamanganese double-cubane complexes
 supported by tetravanadates
;
_journal_name_full 'New Journal of Chemistry'
_journal_paper_doi 10.1039/C9NJ02437A
_journal_year 2019
_chemical_formula_sum 'C34 H73 Mn3 N7 O26 V4'
_chemical_formula_weight 1364.57
_space_group_crystal_system monoclinic
_space_group_IT_number 14
_space_group_name_Hall '-P 2ybc'
_space_group_name_H-M_alt 'P 1 21/c 1'
_symmetry_space_group_name_Hall '-P 2ybc'
_symmetry_space_group_name_H-M 'P 1 21/c 1'
_atom_sites_solution_hydrogens mixed
_audit_creation_method SHELXL-2016/4
_audit_update_record
;
2019-03-11 deposited with the CCDC.    2019-07-12 downloaded from the CCDC.
;
_cell_angle_alpha 90
_cell_angle_beta 96.3330(10)
_cell_angle_gamma 90
_cell_formula_units_Z 4
_cell_length_a 15.2949(4)
_cell_length_b 16.3939(4)
_cell_length_c 24.2876(6)
_cell_measurement_reflns_used 9258
_cell_measurement_temperature 90(2)
_cell_measurement_theta_max 72.52
_cell_measurement_theta_min 2.91
_cell_volume 6052.8(3)
_computing_cell_refinement 'SAINT (Bruker AXS)'
_computing_data_collection 'APEX3 (Bruker AXS)'
_computing_data_reduction 'SAINT (Bruker AXS)'
_computing_molecular_graphics 'shelXle (H?bschle et al., 2011)'
_computing_publication_material 'APEX3 (Bruker AXS)'
_computing_structure_refinement 'SHELXL-2016/4 (Sheldrick, 2016)'
_computing_structure_solution 'SHELXT 2014/5 (Sheldrick, 2014)'
_diffrn_ambient_temperature 90(2)
_diffrn_measured_fraction_theta_full 0.998
_diffrn_measured_fraction_theta_max 0.992
_diffrn_measurement_device_type 'Bruker D8 goniometer'
_diffrn_measurement_method 'omega scans'
_diffrn_radiation_type CuK\a
_diffrn_radiation_wavelength 1.54178
_diffrn_reflns_av_R_equivalents 0.0664
_diffrn_reflns_av_unetI/netI 0.0511
_diffrn_reflns_Laue_measured_fraction_full 0.998
_diffrn_reflns_Laue_measured_fraction_max 0.992
_diffrn_reflns_limit_h_max 18
_diffrn_reflns_limit_h_min -18
_diffrn_reflns_limit_k_max 20
_diffrn_reflns_limit_k_min -20
_diffrn_reflns_limit_l_max 30
_diffrn_reflns_limit_l_min -29
_diffrn_reflns_number 50892
_diffrn_reflns_point_group_measured_fraction_full 0.998
_diffrn_reflns_point_group_measured_fraction_max 0.992
_diffrn_reflns_theta_full 67.679
_diffrn_reflns_theta_max 72.595
_diffrn_reflns_theta_min 2.907
_diffrn_source 'Bruker Turbo X-ray Source'
_exptl_absorpt_coefficient_mu 10.575
_exptl_absorpt_correction_T_max 0.7536
_exptl_absorpt_correction_T_min 0.6417
_exptl_absorpt_correction_type 'Multi-scan (SADABS; Bruker, 2015)'
_exptl_crystal_colour Red
_exptl_crystal_density_diffrn 1.497
_exptl_crystal_description Block
_exptl_crystal_F_000 2804
_exptl_crystal_size_max 0.050
_exptl_crystal_size_mid 0.050
_exptl_crystal_size_min 0.050
_refine_diff_density_max 2.153
_refine_diff_density_min -0.788
_refine_diff_density_rms 0.147
_refine_ls_extinction_method none
_refine_ls_goodness_of_fit_ref 1.064
_refine_ls_hydrogen_treatment mixed
_refine_ls_matrix_type full
_refine_ls_number_parameters 1069
_refine_ls_number_reflns 11922
_refine_ls_number_restraints 612
_refine_ls_restrained_S_all 1.075
_refine_ls_R_factor_all 0.0799
_refine_ls_R_factor_gt 0.0620
_refine_ls_shift/su_max 0.001
_refine_ls_shift/su_mean 0.000
_refine_ls_structure_factor_coef Fsqd
_refine_ls_weighting_details 'w=1/[\s^2^(Fo^2^)+(0.1192P)^2^+8.5597P] where P=(Fo^2^+2Fc^2^)/3'
_refine_ls_weighting_scheme calc
_refine_ls_wR_factor_gt 0.1773
_refine_ls_wR_factor_ref 0.1912
_reflns_Friedel_coverage 0.000
_reflns_number_gt 9413
_reflns_number_total 11922
_reflns_threshold_expression 'I > 2\s(I)'
_cod_data_source_file c9nj02437a2.cif
_cod_data_source_block 1(p-NO2PhCO2)
_cod_database_code 7058646
_shelx_shelxl_version_number 2016/4
_shelx_space_group_comment
;
The symmetry employed for this shelxl refinement is uniquely defined
by the following loop, which should always be used as a source of
symmetry information in preference to the above space-group names.
They are only intended as comments.
;
_shelx_estimated_absorpt_t_min 0.620
_shelx_estimated_absorpt_t_max 0.620

loop_
_space_group_symop_operation_xyz
'x, y, z'
'-x, y+1/2, -z+1/2'
'-x, -y, -z'
'x, -y-1/2, z-1/2'

loop_
_atom_site_label
_atom_site_type_symbol
_atom_site_fract_x
_atom_site_fract_y
_atom_site_fract_z
_atom_site_U_iso_or_equiv
_atom_site_adp_type
_atom_site_occupancy
_atom_site_site_symmetry_order
_atom_site_calc_flag
_atom_site_refinement_flags_posn
_atom_site_refinement_flags_adp
_atom_site_refinement_flags_occupancy
_atom_site_disorder_assembly
_atom_site_disorder_group
MN1 Mn 0.46266(4) 0.65172(4) 0.47850(3) 0.02316(17) Uani 1 1 d . . . . .
MN2 Mn 0.35453(4) 0.52292(4) 0.43017(3) 0.02256(17) Uani 1 1 d . . . . .
MN3 Mn 0.55252(4) 0.49793(4) 0.45368(3) 0.02072(16) Uani 1 1 d . . . . .
V1 V 0.53141(5) 0.32414(5) 0.39013(3) 0.02801(19) Uani 1 1 d . . . . .
V2 V 0.32628(5) 0.36898(5) 0.33981(3) 0.0303(2) Uani 1 1 d . . . . .
V3 V 0.21028(5) 0.37241(5) 0.44175(4) 0.0329(2) Uani 1 1 d . . . . .
V4 V 0.34186(5) 0.33237(5) 0.55714(4) 0.0322(2) Uani 1 1 d . . . . .
O1 O 0.3682(2) 0.7273(2) 0.43214(15) 0.0375(8) Uani 1 1 d . . . . .
O2 O 0.2812(2) 0.62840(19) 0.39325(14) 0.0337(7) Uani 1 1 d . . . . .
O3 O 0.37435(19) 0.57636(18) 0.50049(12) 0.0241(6) Uani 1 1 d . . . . .
O4 O 0.46508(19) 0.57265(17) 0.41983(12) 0.0227(6) Uani 1 1 d . . . . .
O5 O 0.54696(19) 0.56003(18) 0.52027(12) 0.0255(6) Uani 1 1 d . . . . .
O6 O 0.5396(2) 0.28403(19) 0.45576(13) 0.0306(7) Uani 1 1 d . . . . .
O7 O 0.5554(2) 0.42679(19) 0.39219(13) 0.0287(7) Uani 1 1 d . . . . .
O8 O 0.6017(2) 0.2778(2) 0.35510(16) 0.0427(9) Uani 1 1 d . . . . .
O9 O 0.4211(2) 0.30799(19) 0.35388(14) 0.0337(7) Uani 1 1 d . . . . .
O10 O 0.3463(2) 0.46746(19) 0.35929(13) 0.0293(7) Uani 1 1 d . . . . .
O11 O 0.2934(3) 0.3665(2) 0.27429(16) 0.0470(9) Uani 1 1 d . . . . .
O12 O 0.2404(2) 0.3313(2) 0.37781(17) 0.0418(8) Uani 1 1 d . . . . .
O13 O 0.2465(2) 0.4703(2) 0.44632(14) 0.0321(7) Uani 1 1 d . . . . .
O14 O 0.1044(2) 0.3716(3) 0.44065(19) 0.0485(10) Uani 1 1 d . . . . .
O15 O 0.2588(2) 0.3144(2) 0.49844(16) 0.0394(8) Uani 1 1 d . . . . .
O16 O 0.3555(2) 0.4358(2) 0.56913(15) 0.0342(7) Uani 1 1 d . . . . .
O17 O 0.3073(3) 0.2898(3) 0.61117(18) 0.0534(10) Uani 1 1 d . . . . .
O18 O 0.4397(2) 0.28884(19) 0.54556(14) 0.0321(7) Uani 1 1 d . . . . .
C1 C 0.3033(3) 0.7010(3) 0.4010(2) 0.0336(10) Uani 1 1 d . . . . .
C2 C 0.2492(12) 0.7641(13) 0.3686(6) 0.024(3) Uani 0.500(4) 1 d . . P A 1
C3 C 0.1785(11) 0.7378(11) 0.3279(7) 0.030(3) Uani 0.500(4) 1 d . . P A 1
H3 H 0.165789 0.681252 0.324260 0.036 Uiso 0.500(4) 1 calc R U P A 1
C4 C 0.1303(10) 0.7910(8) 0.2951(7) 0.040(3) Uani 0.500(4) 1 d . . P A 1
H4 H 0.082491 0.773064 0.269686 0.048 Uiso 0.500(4) 1 calc R U P A 1
C5 C 0.1530(10) 0.8743(9) 0.2996(6) 0.046(3) Uani 0.500(4) 1 d . . P A 1
C6 C 0.2214(12) 0.9050(10) 0.3364(6) 0.056(4) Uani 0.500(4) 1 d . . P A 1
H6 H 0.232982 0.961907 0.338881 0.067 Uiso 0.500(4) 1 calc R U P A 1
C7 C 0.2744(14) 0.8469(12) 0.3707(8) 0.052(4) Uani 0.500(4) 1 d . . P A 1
H7 H 0.324858 0.864275 0.394096 0.062 Uiso 0.500(4) 1 calc R U P A 1
N1 N 0.1026(10) 0.9346(9) 0.2627(6) 0.068(4) Uani 0.500(4) 1 d . . P A 1
O19 O 0.1282(10) 1.0062(8) 0.2663(6) 0.086(4) Uani 0.500(4) 1 d . . P A 1
O20 O 0.0348(11) 0.9044(10) 0.2322(6) 0.071(4) Uani 0.500(4) 1 d . . P A 1
C2B C 0.243(2) 0.767(2) 0.3715(14) 0.083(6) Uani 0.500(4) 1 d . U P A 2
C3B C 0.186(2) 0.750(2) 0.3333(14) 0.085(6) Uani 0.500(4) 1 d . U P A 2
H3B H 0.179695 0.694520 0.321618 0.102 Uiso 0.500(4) 1 calc R U P A 2
C4B C 0.1279(19) 0.8102(18) 0.3053(13) 0.096(5) Uani 0.500(4) 1 d . U P A 2
H4B H 0.085068 0.795610 0.275597 0.115 Uiso 0.500(4) 1 calc R U P A 2
C5B C 0.1366(16) 0.8842(14) 0.3221(13) 0.103(5) Uani 0.500(4) 1 d . U P A 2
C6B C 0.1942(14) 0.9026(12) 0.3609(12) 0.099(5) Uani 0.500(4) 1 d . U P A 2
H6B H 0.199673 0.957734 0.372828 0.119 Uiso 0.500(4) 1 calc R U P A 2
C7B C 0.2489(16) 0.8452(16) 0.3862(13) 0.091(5) Uani 0.500(4) 1 d . U P A 2
H7B H 0.292644 0.861336 0.414947 0.110 Uiso 0.500(4) 1 calc R U P A 2
N1B N 0.0747(14) 0.9431(12) 0.2949(12) 0.123(5) Uani 0.500(4) 1 d . U P A 2
O19B O 0.0802(15) 1.0064(10) 0.3051(12) 0.159(7) Uani 0.500(4) 1 d . U P A 2
O20B O 0.0305(18) 0.9268(13) 0.2536(12) 0.139(7) Uani 0.500(4) 1 d . U P A 2
N2 N 0.4860(12) 0.6153(12) 0.2598(10) 0.031(3) Uani 0.500(4) 1 d D U P A 1
C8 C 0.5095(18) 0.5333(13) 0.2874(11) 0.029(5) Uani 0.500(4) 1 d D U P A 1
H8A H 0.568288 0.538245 0.308672 0.035 Uiso 0.500(4) 1 calc R U P A 1
H8B H 0.466777 0.521957 0.314225 0.035 Uiso 0.500(4) 1 calc R U P A 1
C9 C 0.511(2) 0.4617(18) 0.2494(16) 0.033(5) Uani 0.500(4) 1 d D U P A 1
H9A H 0.526502 0.412467 0.271108 0.050 Uiso 0.500(4) 1 calc R U P A 1
H9B H 0.452420 0.454706 0.228830 0.050 Uiso 0.500(4) 1 calc R U P A 1
H9C H 0.554226 0.471041 0.223261 0.050 Uiso 0.500(4) 1 calc R U P A 1
C10 C 0.3991(13) 0.612(2) 0.2218(11) 0.035(4) Uani 0.500(4) 1 d D U P A 1
H10A H 0.389141 0.665309 0.203526 0.043 Uiso 0.500(4) 1 calc R U P A 1
H10B H 0.405263 0.570836 0.192418 0.043 Uiso 0.500(4) 1 calc R U P A 1
C11 C 0.3188(10) 0.5904(14) 0.2496(9) 0.040(4) Uani 0.500(4) 1 d D U P A 1
H11A H 0.267026 0.589604 0.221906 0.060 Uiso 0.500(4) 1 calc R U P A 1
H11B H 0.326615 0.536464 0.266837 0.060 Uiso 0.500(4) 1 calc R U P A 1
H11C H 0.310449 0.631198 0.277976 0.060 Uiso 0.500(4) 1 calc R U P A 1
C12 C 0.4756(16) 0.6777(14) 0.3078(10) 0.044(4) Uani 0.500(4) 1 d D U P A 1
H12A H 0.531786 0.681580 0.332168 0.052 Uiso 0.500(4) 1 calc R U P A 1
H12B H 0.429852 0.657921 0.330403 0.052 Uiso 0.500(4) 1 calc R U P A 1
C13 C 0.4483(18) 0.7674(13) 0.2829(13) 0.065(6) Uani 0.500(4) 1 d D U P A 1
H13A H 0.442205 0.805298 0.313397 0.097 Uiso 0.500(4) 1 calc R U P A 1
H13B H 0.494055 0.787248 0.260963 0.097 Uiso 0.500(4) 1 calc R U P A 1
H13C H 0.392263 0.763623 0.259201 0.097 Uiso 0.500(4) 1 calc R U P A 1
C14 C 0.5557(16) 0.6480(17) 0.2247(10) 0.044(5) Uani 0.500(4) 1 d D U P A 1
H14A H 0.539563 0.704665 0.213645 0.053 Uiso 0.500(4) 1 calc R U P A 1
H14B H 0.553174 0.615104 0.190412 0.053 Uiso 0.500(4) 1 calc R U P A 1
C15 C 0.6528(17) 0.648(3) 0.2524(12) 0.086(11) Uani 0.500(4) 1 d D U P A 1
H15A H 0.691294 0.670395 0.226317 0.129 Uiso 0.500(4) 1 calc R U P A 1
H15B H 0.657232 0.682328 0.285775 0.129 Uiso 0.500(4) 1 calc R U P A 1
H15C H 0.670890 0.592457 0.262462 0.129 Uiso 0.500(4) 1 calc R U P A 1
N2B N 0.5007(18) 0.6240(16) 0.2613(12) 0.053(5) Uani 0.500(4) 1 d . U P A 2
C8B C 0.517(3) 0.5452(18) 0.2932(14) 0.043(6) Uani 0.500(4) 1 d . U P A 2
H8B1 H 0.466185 0.534864 0.314521 0.052 Uiso 0.500(4) 1 calc R U P A 2
H8B2 H 0.569800 0.551493 0.320095 0.052 Uiso 0.500(4) 1 calc R U P A 2
C9B C 0.529(2) 0.471(2) 0.2560(17) 0.045(7) Uani 0.500(4) 1 d . U P A 2
H9B1 H 0.539015 0.422034 0.279038 0.068 Uiso 0.500(4) 1 calc R U P A 2
H9B2 H 0.476058 0.463445 0.229859 0.068 Uiso 0.500(4) 1 calc R U P A 2
H9B3 H 0.579759 0.480087 0.235438 0.068 Uiso 0.500(4) 1 calc R U P A 2
C10B C 0.416(2) 0.619(3) 0.2237(15) 0.061(6) Uani 0.500(4) 1 d . U P A 2
H10C H 0.408486 0.668848 0.201157 0.073 Uiso 0.500(4) 1 calc R U P A 2
H10D H 0.419404 0.571915 0.198106 0.073 Uiso 0.500(4) 1 calc R U P A 2
C11B C 0.341(2) 0.608(2) 0.2540(17) 0.100(10) Uani 0.500(4) 1 d . U P A 2
H11D H 0.287124 0.604906 0.227847 0.150 Uiso 0.500(4) 1 calc R U P A 2
H11E H 0.347221 0.557795 0.275788 0.150 Uiso 0.500(4) 1 calc R U P A 2
H11F H 0.336304 0.654722 0.278839 0.150 Uiso 0.500(4) 1 calc R U P A 2
C12B C 0.500(2) 0.6861(17) 0.3040(12) 0.060(6) Uani 0.500(4) 1 d . U P A 2
H12C H 0.451740 0.672569 0.326693 0.072 Uiso 0.500(4) 1 calc R U P A 2
H12D H 0.555704 0.682137 0.328543 0.072 Uiso 0.500(4) 1 calc R U P A 2
C13B C 0.489(2) 0.7672(18) 0.2869(13) 0.080(8) Uani 0.500(4) 1 d . U P A 2
H13D H 0.489380 0.802547 0.319479 0.121 Uiso 0.500(4) 1 calc R U P A 2
H13E H 0.537028 0.782731 0.265576 0.121 Uiso 0.500(4) 1 calc R U P A 2
H13F H 0.432621 0.773122 0.263718 0.121 Uiso 0.500(4) 1 calc R U P A 2
C14B C 0.566(3) 0.635(2) 0.2223(14) 0.065(7) Uani 0.500(4) 1 d . U P A 2
H14C H 0.565590 0.586848 0.197810 0.077 Uiso 0.500(4) 1 calc R U P A 2
H14D H 0.549852 0.683460 0.198812 0.077 Uiso 0.500(4) 1 calc R U P A 2
C15B C 0.651(2) 0.646(2) 0.2508(14) 0.087(10) Uani 0.500(4) 1 d . U P A 2
H15D H 0.693622 0.653420 0.223926 0.130 Uiso 0.500(4) 1 calc R U P A 2
H15E H 0.651264 0.694322 0.274617 0.130 Uiso 0.500(4) 1 calc R U P A 2
H15F H 0.666980 0.597848 0.273617 0.130 Uiso 0.500(4) 1 calc R U P A 2
N3 N 0.8466(11) 0.4039(13) 0.4173(7) 0.071(6) Uani 0.500(4) 1 d D . P A 1
C16 C 0.7545(13) 0.4102(16) 0.3907(10) 0.073(6) Uani 0.500(4) 1 d D . P A 1
H16A H 0.726888 0.458679 0.405795 0.088 Uiso 0.500(4) 1 calc R U P A 1
H16B H 0.721572 0.361614 0.401066 0.088 Uiso 0.500(4) 1 calc R U P A 1
C17 C 0.7451(14) 0.4166(19) 0.3292(10) 0.078(8) Uani 0.500(4) 1 d D . P A 1
H17A H 0.682593 0.420507 0.315326 0.117 Uiso 0.500(4) 1 calc R U P A 1
H17B H 0.775883 0.465440 0.318294 0.117 Uiso 0.500(4) 1 calc R U P A 1
H17C H 0.770556 0.368163 0.313555 0.117 Uiso 0.500(4) 1 calc R U P A 1
C18 C 0.9019(19) 0.4735(19) 0.3996(16) 0.111(14) Uani 0.500(4) 1 d D . P A 1
H18A H 0.960984 0.470021 0.420672 0.134 Uiso 0.500(4) 1 calc R U P A 1
H18B H 0.909172 0.466648 0.359918 0.134 Uiso 0.500(4) 1 calc R U P A 1
C19 C 0.865(3) 0.557(2) 0.408(3) 0.19(3) Uani 0.500(4) 1 d D . P A 1
H19A H 0.904912 0.598429 0.395414 0.289 Uiso 0.500(4) 1 calc R U P A 1
H19B H 0.807236 0.562166 0.386389 0.289 Uiso 0.500(4) 1 calc R U P A 1
H19C H 0.859156 0.565547 0.447270 0.289 Uiso 0.500(4) 1 calc R U P A 1
C20 C 0.8323(12) 0.4054(18) 0.4752(8) 0.078(8) Uani 0.500(4) 1 d D . P A 1
H20A H 0.793517 0.359123 0.482207 0.094 Uiso 0.500(4) 1 calc R U P A 1
H20B H 0.800194 0.456194 0.482113 0.094 Uiso 0.500(4) 1 calc R U P A 1
C21 C 0.9123(15) 0.401(3) 0.5165(11) 0.098(10) Uani 0.500(4) 1 d D . P A 1
H21A H 0.894625 0.402698 0.554055 0.148 Uiso 0.500(4) 1 calc R U P A 1
H21B H 0.944031 0.350284 0.511295 0.148 Uiso 0.500(4) 1 calc R U P A 1
H21C H 0.950732 0.447700 0.511200 0.148 Uiso 0.500(4) 1 calc R U P A 1
C22 C 0.8896(12) 0.3274(13) 0.3976(10) 0.067(6) Uani 0.500(4) 1 d D . P A 1
H22A H 0.893768 0.331970 0.357295 0.080 Uiso 0.500(4) 1 calc R U P A 1
H22B H 0.950190 0.323208 0.416511 0.080 Uiso 0.500(4) 1 calc R U P A 1
C23 C 0.8401(17) 0.2514(15) 0.4085(15) 0.101(10) Uani 0.500(4) 1 d D . P A 1
H23A H 0.870456 0.204015 0.394998 0.152 Uiso 0.500(4) 1 calc R U P A 1
H23B H 0.836893 0.245895 0.448355 0.152 Uiso 0.500(4) 1 calc R U P A 1
H23C H 0.780459 0.254658 0.389126 0.152 Uiso 0.500(4) 1 calc R U P A 1
N3B N 0.8413(11) 0.4106(11) 0.3991(10) 0.078(5) Uani 0.500(4) 1 d D U P A 2
C16B C 0.7564(11) 0.4264(16) 0.3654(12) 0.084(7) Uani 0.500(4) 1 d D U P A 2
H16C H 0.732476 0.478803 0.377455 0.101 Uiso 0.500(4) 1 calc R U P A 2
H16D H 0.714379 0.382927 0.372962 0.101 Uiso 0.500(4) 1 calc R U P A 2
C17B C 0.7616(17) 0.430(2) 0.3045(12) 0.112(9) Uani 0.500(4) 1 d D U P A 2
H17D H 0.703017 0.440737 0.285242 0.167 Uiso 0.500(4) 1 calc R U P A 2
H17E H 0.801755 0.474009 0.296338 0.167 Uiso 0.500(4) 1 calc R U P A 2
H17F H 0.783628 0.377970 0.291838 0.167 Uiso 0.500(4) 1 calc R U P A 2
C18B C 0.9081(12) 0.4773(10) 0.3938(12) 0.064(6) Uani 0.500(4) 1 d D U P A 2
H18C H 0.921729 0.479494 0.354864 0.076 Uiso 0.500(4) 1 calc R U P A 2
H18D H 0.963127 0.463369 0.417277 0.076 Uiso 0.500(4) 1 calc R U P A 2
C19B C 0.8774(13) 0.5607(9) 0.4103(12) 0.063(6) Uani 0.500(4) 1 d D U P A 2
H19D H 0.923381 0.601059 0.405931 0.094 Uiso 0.500(4) 1 calc R U P A 2
H19E H 0.823713 0.575583 0.386582 0.094 Uiso 0.500(4) 1 calc R U P A 2
H19F H 0.865145 0.559445 0.449046 0.094 Uiso 0.500(4) 1 calc R U P A 2
C20B C 0.8118(16) 0.4082(17) 0.4536(12) 0.093(6) Uani 0.500(4) 1 d D U P A 2
H20C H 0.769493 0.362725 0.455026 0.111 Uiso 0.500(4) 1 calc R U P A 2
H20D H 0.780266 0.459536 0.459837 0.111 Uiso 0.500(4) 1 calc R U P A 2
C21B C 0.885(2) 0.397(2) 0.4994(12) 0.112(9) Uani 0.500(4) 1 d D U P A 2
H21D H 0.860101 0.396374 0.535029 0.169 Uiso 0.500(4) 1 calc R U P A 2
H21E H 0.915273 0.346048 0.494193 0.169 Uiso 0.500(4) 1 calc R U P A 2
H21F H 0.926058 0.442965 0.499010 0.169 Uiso 0.500(4) 1 calc R U P A 2
C22B C 0.8845(18) 0.3339(14) 0.3790(16) 0.101(8) Uani 0.500(4) 1 d D U P A 2
H22C H 0.899816 0.343121 0.340892 0.121 Uiso 0.500(4) 1 calc R U P A 2
H22D H 0.939642 0.323004 0.403156 0.121 Uiso 0.500(4) 1 calc R U P A 2
C23B C 0.825(2) 0.2610(16) 0.379(2) 0.143(13) Uani 0.500(4) 1 d D U P A 2
H23D H 0.855140 0.213110 0.365995 0.214 Uiso 0.500(4) 1 calc R U P A 2
H23E H 0.810800 0.251097 0.416896 0.214 Uiso 0.500(4) 1 calc R U P A 2
H23F H 0.770993 0.271205 0.354662 0.214 Uiso 0.500(4) 1 calc R U P A 2
N4 N -0.1076(8) 0.8670(8) 0.3929(6) 0.074(3) Uani 0.500(4) 1 d D U P A 1
C24 C -0.1269(11) 0.8710(13) 0.4529(7) 0.083(4) Uani 0.500(4) 1 d D U P A 1
H24A H -0.126940 0.929140 0.463836 0.099 Uiso 0.500(4) 1 calc R U P A 1
H24B H -0.187192 0.849981 0.454600 0.099 Uiso 0.500(4) 1 calc R U P A 1
C25 C -0.0662(14) 0.8259(17) 0.4956(12) 0.118(9) Uani 0.500(4) 1 d D U P A 1
H25A H -0.086131 0.833596 0.532270 0.177 Uiso 0.500(4) 1 calc R U P A 1
H25B H -0.066832 0.767634 0.486565 0.177 Uiso 0.500(4) 1 calc R U P A 1
H25C H -0.006307 0.847151 0.495843 0.177 Uiso 0.500(4) 1 calc R U P A 1
C26 C -0.0148(9) 0.8969(10) 0.3866(9) 0.077(4) Uani 0.500(4) 1 d D U P A 1
H26A H 0.027680 0.858655 0.406421 0.093 Uiso 0.500(4) 1 calc R U P A 1
H26B H -0.005988 0.894863 0.346827 0.093 Uiso 0.500(4) 1 calc R U P A 1
C27 C 0.0061(15) 0.9811(11) 0.4074(11) 0.102(7) Uani 0.500(4) 1 d D U P A 1
H27A H 0.066825 0.994737 0.401609 0.153 Uiso 0.500(4) 1 calc R U P A 1
H27B H -0.034181 1.020066 0.387341 0.153 Uiso 0.500(4) 1 calc R U P A 1
H27C H -0.000427 0.983766 0.447087 0.153 Uiso 0.500(4) 1 calc R U P A 1
C28 C -0.1743(10) 0.9227(11) 0.3560(8) 0.081(4) Uani 0.500(4) 1 d D U P A 1
H28A H -0.159846 0.921345 0.317218 0.097 Uiso 0.500(4) 1 calc R U P A 1
H28B H -0.168016 0.979747 0.369239 0.097 Uiso 0.500(4) 1 calc R U P A 1
C29 C -0.2752(11) 0.8934(14) 0.3576(9) 0.097(6) Uani 0.500(4) 1 d D U P A 1
H29A H -0.314620 0.929475 0.334251 0.146 Uiso 0.500(4) 1 calc R U P A 1
H29B H -0.281879 0.837334 0.343840 0.146 Uiso 0.500(4) 1 calc R U P A 1
H29C H -0.290045 0.895708 0.395837 0.146 Uiso 0.500(4) 1 calc R U P A 1
C30 C -0.1170(12) 0.7801(9) 0.3700(8) 0.082(4) Uani 0.500(4) 1 d D U P A 1
H30A H -0.170869 0.755791 0.382300 0.099 Uiso 0.500(4) 1 calc R U P A 1
H30B H -0.066380 0.747593 0.386832 0.099 Uiso 0.500(4) 1 calc R U P A 1
C31 C -0.1220(15) 0.7713(15) 0.3062(10) 0.103(8) Uani 0.500(4) 1 d D U P A 1
H31A H -0.127955 0.713533 0.296126 0.155 Uiso 0.500(4) 1 calc R U P A 1
H31B H -0.173073 0.801517 0.288853 0.155 Uiso 0.500(4) 1 calc R U P A 1
H31C H -0.068264 0.793294 0.293399 0.155 Uiso 0.500(4) 1 calc R U P A 1
N4B N -0.130(2) 0.8872(15) 0.4068(10) 0.253(15) Uani 0.500(4) 1 d D U P A 2
C24B C -0.138(2) 0.821(2) 0.4499(13) 0.244(17) Uani 0.500(4) 1 d D U P A 2
H24C H -0.164540 0.845150 0.481483 0.293 Uiso 0.500(4) 1 calc R U P A 2
H24D H -0.179072 0.778589 0.433374 0.293 Uiso 0.500(4) 1 calc R U P A 2
C25B C -0.054(3) 0.780(3) 0.472(2) 0.31(3) Uani 0.500(4) 1 d D U P A 2
H25D H -0.065707 0.738668 0.499107 0.471 Uiso 0.500(4) 1 calc R U P A 2
H25E H -0.027576 0.754113 0.441230 0.471 Uiso 0.500(4) 1 calc R U P A 2
H25F H -0.013008 0.820842 0.489461 0.471 Uiso 0.500(4) 1 calc R U P A 2
C26B C -0.072(3) 0.959(2) 0.4296(15) 0.285(18) Uani 0.500(4) 1 d D U P A 2
H26C H -0.012235 0.938036 0.441726 0.342 Uiso 0.500(4) 1 calc R U P A 2
H26D H -0.067032 0.998388 0.399287 0.342 Uiso 0.500(4) 1 calc R U P A 2
C27B C -0.106(3) 1.003(2) 0.4776(15) 0.30(2) Uani 0.500(4) 1 d D U P A 2
H27D H -0.065755 1.047675 0.489765 0.447 Uiso 0.500(4) 1 calc R U P A 2
H27E H -0.164506 1.025325 0.465764 0.447 Uiso 0.500(4) 1 calc R U P A 2
H27F H -0.109625 0.964880 0.508269 0.447 Uiso 0.500(4) 1 calc R U P A 2
C28B C -0.226(2) 0.921(3) 0.3900(19) 0.292(18) Uani 0.500(4) 1 d D U P A 2
H28C H -0.259286 0.921438 0.422686 0.350 Uiso 0.500(4) 1 calc R U P A 2
H28D H -0.257339 0.886172 0.361164 0.350 Uiso 0.500(4) 1 calc R U P A 2
C29B C -0.218(4) 1.014(3) 0.366(3) 0.37(3) Uani 0.500(4) 1 d D U P A 2
H29D H -0.277130 1.036366 0.355840 0.559 Uiso 0.500(4) 1 calc R U P A 2
H29E H -0.187183 1.048807 0.395280 0.559 Uiso 0.500(4) 1 calc R U P A 2
H29F H -0.185243 1.013654 0.333957 0.559 Uiso 0.500(4) 1 calc R U P A 2
C30B C -0.095(3) 0.857(3) 0.3532(15) 0.286(17) Uani 0.500(4) 1 d D U P A 2
H30C H -0.031859 0.844394 0.361489 0.343 Uiso 0.500(4) 1 calc R U P A 2
H30D H -0.100593 0.902160 0.325872 0.343 Uiso 0.500(4) 1 calc R U P A 2
C31B C -0.143(4) 0.780(3) 0.3260(14) 0.26(2) Uani 0.500(4) 1 d D U P A 2
H31D H -0.116826 0.765492 0.292365 0.394 Uiso 0.500(4) 1 calc R U P A 2
H31E H -0.136788 0.734518 0.352202 0.394 Uiso 0.500(4) 1 calc R U P A 2
H31F H -0.205675 0.792413 0.316506 0.394 Uiso 0.500(4) 1 calc R U P A 2
C32 C 0.1271(4) 0.5035(4) 0.3170(3) 0.0614(18) Uani 1 1 d D U . . .
H32A H 0.147706 0.463446 0.291344 0.092 Uiso 1 1 calc R U . . .
H32B H 0.092457 0.475733 0.342977 0.092 Uiso 1 1 calc R U . . .
H32C H 0.177854 0.530300 0.337589 0.092 Uiso 1 1 calc R U . . .
N5 N 0.0717(4) 0.5654(4) 0.2853(3) 0.0700(18) Uani 1 1 d D U . . .
O21 O 0.0186(4) 0.6017(4) 0.3089(3) 0.098(2) Uani 1 1 d D U . . .
O22 O 0.0820(5) 0.5813(6) 0.2406(3) 0.129(3) Uani 1 1 d D U . . .
C33 C 0.3623(6) 0.1640(5) 0.4330(4) 0.0290(18) Uani 0.500(4) 1 d . U P A 1
H33A H 0.370755 0.189591 0.469630 0.044 Uiso 0.500(4) 1 calc R U P A 1
H33B H 0.325116 0.199022 0.407425 0.044 Uiso 0.500(4) 1 calc R U P A 1
H33C H 0.419584 0.156603 0.419061 0.044 Uiso 0.500(4) 1 calc R U P A 1
N6 N 0.3216(8) 0.0879(7) 0.4369(6) 0.074(3) Uani 0.500(4) 1 d . U P A 1
O23 O 0.3067(7) 0.0625(7) 0.4806(6) 0.092(3) Uani 0.500(4) 1 d . U P A 1
O24 O 0.3368(10) 0.0457(8) 0.3892(7) 0.109(4) Uani 0.500(4) 1 d . U P A 1
C34 C 0.4811(10) 0.1156(7) 0.5767(5) 0.052(3) Uani 0.500(4) 1 d . . P A 2
H34A H 0.536175 0.146565 0.582024 0.078 Uiso 0.500(4) 1 calc R U P A 2
H34B H 0.440466 0.136353 0.601939 0.078 Uiso 0.500(4) 1 calc R U P A 2
H34C H 0.454433 0.121771 0.538347 0.078 Uiso 0.500(4) 1 calc R U P A 2
N7 N 0.5021(7) -0.0355(6) 0.4125(7) 0.083(4) Uani 0.500(4) 1 d D U P A 2
O25 O 0.4269(8) -0.0253(8) 0.3904(7) 0.098(4) Uani 0.500(4) 1 d D U P A 2
O26 O 0.5488(6) 0.0099(6) 0.3956(4) 0.060(2) Uani 0.500(4) 1 d D U P A 2
C35 C 0.0220(15) 0.2736(14) 0.3060(8) 0.115(6) Uani 0.500(4) 1 d D U P A 2
H35A H 0.046125 0.290109 0.271981 0.172 Uiso 0.500(4) 1 calc R U P A 2
H35B H 0.022053 0.320384 0.331112 0.172 Uiso 0.500(4) 1 calc R U P A 2
H35C H -0.038441 0.254027 0.296879 0.172 Uiso 0.500(4) 1 calc R U P A 2
N8 N 0.0766(13) 0.2074(10) 0.3333(7) 0.105(5) Uani 0.500(4) 1 d D U P A 2
O27 O 0.0535(16) 0.1778(11) 0.3748(8) 0.151(6) Uani 0.500(4) 1 d D U P A 2
O28 O 0.1311(12) 0.1895(11) 0.3083(9) 0.142(6) Uani 0.500(4) 1 d D U P A 2
C36 C 0.6744(9) 0.1416(7) 0.4651(8) 0.080(4) Uani 0.500(4) 1 d D U P A 1
H36A H 0.663242 0.172766 0.498061 0.120 Uiso 0.500(4) 1 calc R U P A 1
H36B H 0.632597 0.096173 0.459865 0.120 Uiso 0.500(4) 1 calc R U P A 1
H36C H 0.667079 0.177224 0.432549 0.120 Uiso 0.500(4) 1 calc R U P A 1
N9 N 0.7654(10) 0.1092(11) 0.4725(8) 0.122(5) Uani 0.500(4) 1 d D U P A 1
O29 O 0.7931(11) 0.0716(10) 0.4361(8) 0.141(5) Uani 0.500(4) 1 d D U P A 1
O30 O 0.8139(10) 0.1266(12) 0.5094(8) 0.140(5) Uani 0.500(4) 1 d D U P A 1

loop_
_atom_site_aniso_label
_atom_site_aniso_U_11
_atom_site_aniso_U_22
_atom_site_aniso_U_33
_atom_site_aniso_U_23
_atom_site_aniso_U_13
_atom_site_aniso_U_12
MN1 0.0246(3) 0.0172(3) 0.0258(3) -0.0019(2) -0.0059(3) -0.0010(2)
MN2 0.0216(3) 0.0194(3) 0.0247(3) -0.0029(3) -0.0059(2) -0.0007(2)
MN3 0.0224(3) 0.0163(3) 0.0221(3) -0.0025(2) -0.0035(2) 0.0001(2)
V1 0.0309(4) 0.0224(4) 0.0292(4) -0.0083(3) -0.0037(3) 0.0013(3)
V2 0.0331(4) 0.0252(4) 0.0295(4) -0.0072(3) -0.0107(3) -0.0013(3)
V3 0.0231(4) 0.0293(4) 0.0442(5) -0.0051(3) -0.0053(3) -0.0069(3)
V4 0.0310(4) 0.0271(4) 0.0376(4) 0.0001(3) -0.0005(3) -0.0066(3)
O1 0.0350(17) 0.0279(17) 0.046(2) -0.0045(15) -0.0125(15) -0.0010(14)
O2 0.0332(17) 0.0236(16) 0.0407(19) -0.0031(14) -0.0120(14) 0.0031(13)
O3 0.0219(13) 0.0222(14) 0.0269(15) -0.0046(12) -0.0024(11) 0.0009(11)
O4 0.0257(14) 0.0195(14) 0.0215(14) 0.0009(11) -0.0035(11) -0.0014(11)
O5 0.0262(14) 0.0216(15) 0.0275(15) -0.0035(12) -0.0028(12) 0.0001(12)
O6 0.0339(16) 0.0208(15) 0.0347(17) -0.0034(13) -0.0065(13) 0.0016(12)
O7 0.0326(16) 0.0259(15) 0.0267(15) -0.0039(12) -0.0009(12) -0.0010(12)
O8 0.043(2) 0.041(2) 0.045(2) -0.0202(17) 0.0031(16) 0.0023(16)
O9 0.0378(17) 0.0233(15) 0.0368(18) -0.0072(13) -0.0098(14) 0.0001(13)
O10 0.0315(16) 0.0265(15) 0.0274(16) -0.0016(13) -0.0075(12) -0.0009(13)
O11 0.054(2) 0.046(2) 0.036(2) -0.0111(16) -0.0169(17) 0.0035(18)
O12 0.0408(19) 0.0336(18) 0.049(2) -0.0135(16) -0.0027(16) -0.0111(15)
O13 0.0241(15) 0.0297(16) 0.0409(18) -0.0056(14) -0.0032(13) -0.0027(13)
O14 0.0278(18) 0.052(2) 0.064(3) -0.003(2) -0.0013(17) -0.0100(16)
O15 0.0337(17) 0.0304(17) 0.051(2) -0.0033(16) -0.0084(15) -0.0091(14)
O16 0.0286(16) 0.0326(17) 0.0404(19) -0.0079(15) -0.0009(14) -0.0028(13)
O17 0.054(2) 0.057(3) 0.050(2) 0.008(2) 0.0075(19) -0.017(2)
O18 0.0365(17) 0.0204(15) 0.0377(18) 0.0009(13) -0.0034(14) -0.0034(13)
C1 0.033(2) 0.027(2) 0.039(3) -0.004(2) -0.006(2) 0.0047(19)
C2 0.024(6) 0.021(6) 0.025(5) 0.000(4) -0.001(4) 0.007(5)
C3 0.018(5) 0.020(7) 0.047(6) 0.008(5) -0.017(5) -0.009(4)
C4 0.024(5) 0.028(8) 0.061(8) 0.006(6) -0.021(5) 0.003(5)
C5 0.049(7) 0.039(8) 0.050(7) 0.012(6) 0.000(6) 0.024(6)
C6 0.081(11) 0.030(6) 0.057(8) 0.014(6) 0.009(7) 0.016(6)
C7 0.064(11) 0.030(6) 0.058(8) 0.008(6) -0.007(7) 0.011(7)
N1 0.077(9) 0.063(9) 0.064(8) 0.029(7) 0.012(7) 0.041(7)
O19 0.101(10) 0.060(7) 0.095(9) 0.036(7) 0.001(7) 0.030(7)
O20 0.062(7) 0.056(8) 0.085(8) 0.016(6) -0.034(6) 0.010(6)
C2B 0.061(9) 0.038(7) 0.136(12) -0.007(8) -0.044(8) 0.005(7)
C3B 0.065(9) 0.041(7) 0.138(12) -0.007(8) -0.042(8) 0.004(7)
C4B 0.071(9) 0.053(7) 0.148(12) -0.008(8) -0.053(8) 0.011(7)
C5B 0.076(7) 0.050(6) 0.168(11) -0.004(8) -0.061(7) 0.015(6)
C6B 0.077(8) 0.042(6) 0.163(12) -0.010(8) -0.057(8) 0.013(6)
C7B 0.068(9) 0.041(6) 0.150(13) -0.012(8) -0.056(8) 0.008(7)
N1B 0.095(8) 0.058(6) 0.197(12) 0.005(9) -0.070(8) 0.016(7)
O19B 0.144(12) 0.061(6) 0.244(16) 0.013(10) -0.099(12) 0.016(8)
O20B 0.111(11) 0.069(9) 0.212(16) 0.016(10) -0.092(11) 0.020(8)
N2 0.052(6) 0.016(6) 0.026(6) 0.005(5) 0.003(5) -0.007(4)
C8 0.038(7) 0.016(8) 0.033(10) 0.009(7) -0.001(6) 0.001(6)
C9 0.036(8) 0.023(9) 0.037(10) -0.008(7) -0.013(7) -0.009(7)
C10 0.040(7) 0.033(8) 0.033(8) 0.011(6) 0.005(6) -0.001(6)
C11 0.028(6) 0.055(9) 0.038(7) 0.015(6) 0.007(5) 0.006(6)
C12 0.081(10) 0.019(6) 0.031(8) 0.002(5) 0.010(7) -0.008(6)
C13 0.120(18) 0.019(6) 0.051(9) 0.002(5) -0.012(13) 0.018(10)
C14 0.057(8) 0.038(10) 0.035(8) 0.010(7) -0.003(7) -0.011(7)
C15 0.062(11) 0.14(2) 0.055(16) 0.009(15) -0.024(12) -0.029(15)
N2B 0.099(11) 0.027(6) 0.034(7) 0.009(5) 0.011(8) -0.007(7)
C8B 0.081(14) 0.025(8) 0.025(7) -0.005(6) 0.011(7) -0.005(7)
C9B 0.07(2) 0.023(7) 0.038(10) -0.006(6) -0.012(12) -0.015(9)
C10B 0.093(14) 0.046(11) 0.043(10) 0.017(8) 0.003(10) 0.006(12)
C11B 0.094(16) 0.11(2) 0.091(17) 0.051(15) -0.007(14) 0.001(16)
C12B 0.117(16) 0.036(8) 0.028(7) 0.011(6) 0.020(10) -0.003(10)
C13B 0.14(2) 0.049(9) 0.047(10) 0.004(7) 0.001(15) 0.036(14)
C14B 0.111(13) 0.031(9) 0.059(12) 0.016(7) 0.040(10) -0.004(9)
C15B 0.132(17) 0.062(14) 0.077(18) 0.025(13) 0.053(14) -0.024(15)
N3 0.028(7) 0.110(14) 0.075(11) -0.041(9) 0.000(7) 0.006(7)
C16 0.047(10) 0.071(12) 0.102(16) 0.004(12) 0.015(10) 0.009(8)
C17 0.043(9) 0.090(16) 0.10(2) 0.025(16) 0.017(12) 0.005(9)
C18 0.049(16) 0.19(4) 0.10(2) -0.02(2) 0.014(14) -0.034(18)
C19 0.14(4) 0.19(5) 0.26(7) -0.09(4) 0.10(4) 0.00(3)
C20 0.025(8) 0.143(19) 0.065(11) -0.056(12) -0.002(7) -0.016(10)
C21 0.031(8) 0.17(3) 0.085(14) -0.034(15) -0.014(8) -0.008(11)
C22 0.027(7) 0.087(14) 0.087(13) -0.024(10) 0.011(7) 0.018(7)
C23 0.057(10) 0.071(13) 0.17(3) 0.005(15) -0.003(14) 0.007(9)
N3B 0.039(8) 0.066(8) 0.132(13) -0.057(8) 0.024(8) 0.000(6)
C16B 0.029(7) 0.084(13) 0.137(17) -0.076(13) 0.003(11) 0.001(7)
C17B 0.062(13) 0.12(2) 0.142(18) -0.071(17) -0.019(13) 0.026(13)
C18B 0.024(8) 0.053(9) 0.114(16) -0.047(9) 0.013(9) -0.002(7)
C19B 0.037(7) 0.047(9) 0.103(15) -0.033(10) -0.003(9) -0.005(7)
C20B 0.054(12) 0.088(12) 0.143(16) -0.039(13) 0.040(11) -0.016(9)
C21B 0.11(3) 0.097(16) 0.14(2) -0.01(2) 0.044(15) 0.00(2)
C22B 0.072(12) 0.072(11) 0.158(19) -0.056(12) 0.010(13) 0.021(9)
C23B 0.13(2) 0.073(14) 0.23(4) -0.05(2) 0.05(2) 0.018(14)
N4 0.063(6) 0.059(6) 0.105(8) -0.006(6) 0.029(6) -0.001(5)
C24 0.056(8) 0.098(11) 0.097(10) 0.013(9) 0.021(7) -0.002(8)
C25 0.069(11) 0.119(17) 0.156(18) 0.061(16) -0.031(12) -0.033(11)
C26 0.051(7) 0.068(8) 0.118(11) -0.007(8) 0.034(7) -0.005(6)
C27 0.099(14) 0.072(11) 0.140(18) -0.016(11) 0.037(13) -0.032(10)
C28 0.070(8) 0.074(9) 0.101(10) 0.006(8) 0.023(8) 0.019(7)
C29 0.081(9) 0.114(14) 0.106(14) 0.049(12) 0.047(10) 0.049(10)
C30 0.066(8) 0.050(7) 0.129(12) 0.007(8) 0.005(9) -0.002(6)
C31 0.074(11) 0.095(14) 0.131(15) -0.032(13) -0.040(12) 0.019(10)
N4B 0.36(3) 0.25(3) 0.157(18) 0.089(16) 0.04(2) -0.19(2)
C24B 0.32(4) 0.25(3) 0.15(2) 0.08(2) -0.04(2) -0.23(3)
C25B 0.40(5) 0.27(4) 0.23(4) 0.06(3) -0.16(4) -0.19(4)
C26B 0.42(4) 0.24(3) 0.19(2) 0.07(2) 0.01(3) -0.21(3)
C27B 0.43(5) 0.33(4) 0.12(2) 0.03(2) -0.02(3) -0.28(4)
C28B 0.38(4) 0.31(3) 0.19(3) 0.10(2) 0.03(3) -0.14(3)
C29B 0.49(6) 0.37(5) 0.25(4) 0.19(4) -0.01(5) -0.10(4)
C30B 0.38(4) 0.31(3) 0.18(2) 0.06(2) 0.04(3) -0.15(3)
C31B 0.35(5) 0.35(5) 0.10(2) 0.05(2) 0.07(3) -0.15(4)
C32 0.040(3) 0.053(4) 0.084(5) -0.002(3) -0.023(3) 0.004(3)
N5 0.045(3) 0.053(3) 0.103(5) 0.002(3) -0.028(3) -0.005(3)
O21 0.051(3) 0.061(3) 0.172(7) -0.022(4) -0.027(4) 0.004(3)
O22 0.106(6) 0.166(8) 0.107(5) 0.057(6) -0.030(4) 0.019(5)
C33 0.040(5) 0.013(3) 0.034(4) 0.007(3) 0.002(4) -0.004(3)
N6 0.069(5) 0.040(4) 0.106(6) 0.014(4) -0.025(5) -0.035(4)
O23 0.058(5) 0.065(6) 0.152(7) 0.062(5) 0.018(6) -0.017(4)
O24 0.101(8) 0.069(6) 0.151(8) -0.033(6) -0.012(7) -0.029(6)
C34 0.075(8) 0.025(5) 0.051(7) -0.001(5) -0.015(6) 0.001(5)
N7 0.059(6) 0.034(5) 0.164(11) 0.022(6) 0.042(7) 0.012(5)
O25 0.100(7) 0.065(6) 0.127(9) 0.021(7) -0.003(7) -0.003(6)
O26 0.074(5) 0.055(5) 0.053(5) 0.024(4) 0.013(4) 0.001(4)
C35 0.104(13) 0.146(14) 0.090(11) -0.056(10) -0.010(10) -0.004(10)
N8 0.126(11) 0.091(9) 0.095(9) -0.065(8) -0.008(8) -0.027(8)
O27 0.218(17) 0.114(11) 0.118(11) -0.055(9) 0.001(11) -0.021(11)
O28 0.131(12) 0.113(11) 0.177(14) -0.078(10) -0.004(9) -0.018(9)
C36 0.100(8) 0.025(5) 0.128(11) -0.014(6) 0.073(8) -0.008(5)
N9 0.105(8) 0.089(7) 0.186(12) 0.011(7) 0.081(8) 0.005(6)
O29 0.117(8) 0.107(8) 0.215(12) 0.006(8) 0.095(8) 0.022(7)
O30 0.102(8) 0.129(8) 0.201(12) 0.022(8) 0.070(8) 0.002(7)

loop_
_atom_type_symbol
_atom_type_description
_atom_type_scat_dispersion_real
_atom_type_scat_dispersion_imag
_atom_type_scat_source
C C 0.0181 0.0091 'International Tables Vol C Tables 4.2.6.8 and 6.1.1.4'
H H 0.0000 0.0000 'International Tables Vol C Tables 4.2.6.8 and 6.1.1.4'
Mn Mn -0.5299 2.8052 'International Tables Vol C Tables 4.2.6.8 and 6.1.1.4'
N N 0.0311 0.0180 'International Tables Vol C Tables 4.2.6.8 and 6.1.1.4'
O O 0.0492 0.0322 'International Tables Vol C Tables 4.2.6.8 and 6.1.1.4'
V V 0.0687 2.1097 'International Tables Vol C Tables 4.2.6.8 and 6.1.1.4'

loop_
_geom_angle_atom_site_label_1
_geom_angle_atom_site_label_2
_geom_angle_atom_site_label_3
_geom_angle
_geom_angle_site_symmetry_1
_geom_angle_site_symmetry_3
O6 MN1 O18 93.46(14) 3_666 3_666
O6 MN1 O4 171.14(13) 3_666 .
O18 MN1 O4 92.13(13) 3_666 .
O6 MN1 O3 92.49(14) 3_666 .
O18 MN1 O3 171.01(13) 3_666 .
O4 MN1 O3 81.19(12) . .
O6 MN1 O1 92.69(14) 3_666 .
O18 MN1 O1 92.79(14) 3_666 .
O4 MN1 O1 93.89(13) . .
O3 MN1 O1 93.65(13) . .
O6 MN1 O5 93.21(12) 3_666 .
O18 MN1 O5 92.97(13) 3_666 .
O4 MN1 O5 79.64(12) . .
O3 MN1 O5 79.97(12) . .
O1 MN1 O5 171.48(12) . .
O6 MN1 MN2 133.36(11) 3_666 .
O18 MN1 MN2 133.06(10) 3_666 .
O4 MN1 MN2 41.98(9) . .
O3 MN1 MN2 41.90(9) . .
O1 MN1 MN2 83.37(9) . .
O5 MN1 MN2 88.11(8) . .
O6 MN1 MN3 133.48(10) 3_666 .
O18 MN1 MN3 88.64(10) 3_666 .
O4 MN1 MN3 39.79(9) . .
O3 MN1 MN3 82.38(9) . .
O1 MN1 MN3 133.66(10) . .
O5 MN1 MN3 40.30(8) . .
MN2 MN1 MN3 63.11(2) . .
O6 MN1 MN3 88.99(10) 3_666 3_666
O18 MN1 MN3 133.99(10) 3_666 3_666
O4 MN1 MN3 82.19(9) . 3_666
O3 MN1 MN3 39.40(9) . 3_666
O1 MN1 MN3 133.02(10) . 3_666
O5 MN1 MN3 41.03(8) . 3_666
MN2 MN1 MN3 62.67(2) . 3_666
MN3 MN1 MN3 58.54(3) . 3_666
O3 MN2 O4 82.37(13) . .
O3 MN2 O10 174.63(13) . .
O4 MN2 O10 93.15(13) . .
O3 MN2 O13 94.46(14) . .
O4 MN2 O13 175.60(14) . .
O10 MN2 O13 89.86(14) . .
O3 MN2 O2 91.57(13) . .
O4 MN2 O2 91.70(13) . .
O10 MN2 O2 91.52(13) . .
O13 MN2 O2 91.42(14) . .
O3 MN2 O5 76.75(11) . 3_666
O4 MN2 O5 77.37(12) . 3_666
O10 MN2 O5 99.44(12) . 3_666
O13 MN2 O5 98.99(13) . 3_666
O2 MN2 O5 164.85(12) . 3_666
O3 MN2 MN1 42.83(9) . .
O4 MN2 MN1 42.29(9) . .
O10 MN2 MN1 133.65(10) . .
O13 MN2 MN1 135.49(10) . .
O2 MN2 MN1 80.33(9) . .
O5 MN2 MN1 84.53(8) 3_666 .
O3 MN2 MN3 37.83(9) . 3_666
O4 MN2 MN3 80.81(9) . 3_666
O10 MN2 MN3 138.63(10) . 3_666
O13 MN2 MN3 94.82(10) . 3_666
O2 MN2 MN3 129.30(9) . 3_666
O5 MN2 MN3 39.22(7) 3_666 3_666
MN1 MN2 MN3 60.67(2) . 3_666
O3 MN2 MN3 80.67(9) . .
O4 MN2 MN3 37.77(9) . .
O10 MN2 MN3 93.97(10) . .
O13 MN2 MN3 138.81(10) . .
O2 MN2 MN3 129.36(10) . .
O5 MN2 MN3 39.95(8) 3_666 .
MN1 MN2 MN3 60.23(2) . .
MN3 MN2 MN3 57.09(2) 3_666 .
O7 MN3 O16 92.25(14) . 3_666
O7 MN3 O5 174.03(14) . .
O16 MN3 O5 92.60(14) 3_666 .
O7 MN3 O3 90.21(13) . 3_666
O16 MN3 O3 97.37(14) 3_666 3_666
O5 MN3 O3 85.72(13) . 3_666
O7 MN3 O4 97.47(13) . .
O16 MN3 O4 90.76(14) 3_666 .
O5 MN3 O4 85.94(12) . .
O3 MN3 O4 168.60(13) 3_666 .
O7 MN3 O5 92.44(13) . 3_666
O16 MN3 O5 174.27(14) 3_666 3_666
O5 MN3 O5 82.93(13) . 3_666
O3 MN3 O5 85.91(13) 3_666 3_666
O4 MN3 O5 85.35(12) . 3_666
O7 MN3 MN3 133.31(11) . 3_666
O16 MN3 MN3 134.44(11) 3_666 3_666
O5 MN3 MN3 41.94(9) . 3_666
O3 MN3 MN3 84.42(9) 3_666 3_666
O4 MN3 MN3 84.19(9) . 3_666
O5 MN3 MN3 40.99(9) 3_666 3_666
O7 MN3 MN1 137.18(10) . .
O16 MN3 MN1 87.02(10) 3_666 .
O5 MN3 MN1 46.65(9) . .
O3 MN3 MN1 132.37(9) 3_666 .
O4 MN3 MN1 39.80(9) . .
O5 MN3 MN1 87.29(9) 3_666 .
MN3 MN3 MN1 60.96(3) 3_666 .
O7 MN3 MN1 86.51(10) . 3_666
O16 MN3 MN1 137.29(11) 3_666 3_666
O5 MN3 MN1 87.57(9) . 3_666
O3 MN3 MN1 40.02(9) 3_666 3_666
O4 MN3 MN1 131.76(9) . 3_666
O5 MN3 MN1 46.41(9) 3_666 3_666
MN3 MN3 MN1 60.50(3) 3_666 3_666
MN1 MN3 MN1 121.46(3) . 3_666
O7 MN3 MN2 127.78(10) . 3_666
O16 MN3 MN2 92.83(11) 3_666 3_666
O5 MN3 MN2 48.46(9) . 3_666
O3 MN3 MN2 37.61(9) 3_666 3_666
O4 MN3 MN2 134.36(9) . 3_666
O5 MN3 MN2 86.90(9) 3_666 3_666
MN3 MN3 MN2 61.66(3) 3_666 3_666
MN1 MN3 MN2 94.99(2) . 3_666
MN1 MN3 MN2 56.65(2) 3_666 3_666
O7 MN3 MN2 92.53(10) . .
O16 MN3 MN2 128.21(11) 3_666 .
O5 MN3 MN2 87.20(9) . .
O3 MN3 MN2 134.13(9) 3_666 .
O4 MN3 MN2 37.52(9) . .
O5 MN3 MN2 48.23(9) 3_666 .
MN3 MN3 MN2 61.25(3) 3_666 .
MN1 MN3 MN2 56.66(2) . .
MN1 MN3 MN2 94.47(3) 3_666 .
MN2 MN3 MN2 122.91(2) 3_666 .
O8 V1 O6 108.76(19) . .
O8 V1 O7 108.66(18) . .
O6 V1 O7 110.74(15) . .
O8 V1 O9 107.84(17) . .
O6 V1 O9 111.08(16) . .
O7 V1 O9 109.68(15) . .
O11 V2 O10 108.99(19) . .
O11 V2 O9 109.66(19) . .
O10 V2 O9 111.41(15) . .
O11 V2 O12 109.4(2) . .
O10 V2 O12 107.63(17) . .
O9 V2 O12 109.75(18) . .
O14 V3 O13 109.18(19) . .
O14 V3 O15 110.0(2) . .
O13 V3 O15 110.59(16) . .
O14 V3 O12 109.5(2) . .
O13 V3 O12 107.31(17) . .
O15 V3 O12 110.21(19) . .
O17 V4 O18 108.8(2) . .
O17 V4 O16 109.2(2) . .
O18 V4 O16 110.20(16) . .
O17 V4 O15 107.5(2) . .
O18 V4 O15 110.53(17) . .
O16 V4 O15 110.51(16) . .
C1 O1 MN1 124.3(3) . .
C1 O2 MN2 124.9(3) . .
MN2 O3 MN3 104.56(14) . 3_666
MN2 O3 MN1 95.28(13) . .
MN3 O3 MN1 100.59(13) 3_666 .
MN2 O4 MN3 104.71(13) . .
MN2 O4 MN1 95.73(13) . .
MN3 O4 MN1 100.41(13) . .
MN3 O5 MN3 97.07(13) . 3_666
MN3 O5 MN1 93.04(12) . .
MN3 O5 MN1 92.56(12) 3_666 .
MN3 O5 MN2 92.32(12) . 3_666
MN3 O5 MN2 91.83(12) 3_666 3_666
MN1 O5 MN2 172.61(15) . 3_666
V1 O6 MN1 123.86(17) . 3_666
V1 O7 MN3 126.83(18) . .
V2 O9 V1 134.79(18) . .
V2 O10 MN2 133.19(19) . .
V2 O12 V3 125.89(19) . .
V3 O13 MN2 133.31(19) . .
V3 O15 V4 135.8(2) . .
V4 O16 MN3 126.08(19) . 3_666
V4 O18 MN1 124.10(18) . 3_666
O2 C1 O1 127.0(4) . .
O2 C1 C2 117.1(9) . .
O1 C1 C2 115.8(9) . .
O2 C1 C2B 117.1(14) . .
O1 C1 C2B 115.8(14) . .
C7a C2a C3 119.5(17) . .
C7a C2a C1 120.9(16) . .
C3a C2a C1 118.9(17) . .
C4a C3a C2 122.1(15) . .
C4a C3a H3 118.9 . .
C2a C3a H3 118.9 . .
C3a C4a C5 117.8(13) . .
C3a C4a H4 121.1 . .
C5a C4a H4 121.1 . .
C6a C5a C4 124.2(12) . .
C6a C5a N1 116.7(14) . .
C4a C5a N1 119.2(14) . .
C5a C6a C7 117.6(14) . .
C5a C6a H6 121.2 . .
C7a C6a H6 121.2 . .
C2a C7a C6 118.5(17) . .
C2a C7a H7 120.8 . .
C6a C7a H7 120.8 . .
O19a N1a O20 128.7(13) . .
O19a N1a C5 116.5(15) . .
O20a N1a C5 114.7(14) . .
C3Bb C2Bb C7B 116(3) . .
C3Bb C2Bb C1 122(3) . .
C7Bb C2Bb C1 122(3) . .
C2Bb C3Bb C4B 123(3) . .
C2Bb C3Bb H3B 118.5 . .
C4Bb C3Bb H3B 118.5 . .
C5Bb C4Bb C3B 117(3) . .
C5Bb C4Bb H4B 121.3 . .
C3Bb C4Bb H4B 121.3 . .
C6Bb C5Bb C4B 120(2) . .
C6Bb C5Bb N1B 123(2) . .
C4Bb C5Bb N1B 116(2) . .
C5Bb C6Bb C7B 121(2) . .
C5Bb C6Bb H6B 119.4 . .
C7Bb C6Bb H6B 119.4 . .
C2Bb C7Bb C6B 122(3) . .
C2Bb C7Bb H7B 119.2 . .
C6Bb C7Bb H7B 119.2 . .
O19Bb N1Bb O20B 116(2) . .
O19Bb N1Bb C5B 121(2) . .
O20Bb N1Bb C5B 121(2) . .
C8a N2a C10 112.1(15) . .
C8a N2a C14 114.0(16) . .
C10a N2a C14 106.9(15) . .
C8a N2a C12 106.5(15) . .
C10a N2a C12 108.7(15) . .
C14a N2a C12 108.5(15) . .
C9a C8a N2 116(2) . .
C9a C8a H8A 108.3 . .
N2a C8a H8A 108.3 . .
C9a C8a H8B 108.3 . .
N2a C8a H8B 108.3 . .
H8Aa C8a H8B 107.4 . .
C8a C9a H9A 109.5 . .
C8a C9a H9B 109.5 . .
H9Aa C9a H9B 109.5 . .
C8a C9a H9C 109.5 . .
H9Aa C9a H9C 109.5 . .
H9Ba C9a H9C 109.5 . .
C11a C10a N2 115.8(17) . .
C11a C10a H10A 108.3 . .
N2a C10a H10A 108.3 . .
C11a C10a H10B 108.3 . .
N2a C10a H10B 108.3 . .
H10Aa C10a H10B 107.4 . .
C10a C11a H11A 109.5 . .
C10a C11a H11B 109.5 . .
H11Aa C11a H11B 109.5 . .
C10a C11a H11C 109.5 . .
H11Aa C11a H11C 109.5 . .
H11Ba C11a H11C 109.5 . .
N2a C12a C13 110.7(16) . .
N2a C12a H12A 109.5 . .
C13a C12a H12A 109.5 . .
N2a C12a H12B 109.5 . .
C13a C12a H12B 109.5 . .
H12Aa C12a H12B 108.1 . .
C12a C13a H13A 109.5 . .
C12a C13a H13B 109.5 . .
H13Aa C13a H13B 109.5 . .
C12a C13a H13C 109.5 . .
H13Aa C13a H13C 109.5 . .
H13Ba C13a H13C 109.5 . .
N2a C14a C15 116.7(18) . .
N2a C14a H14A 108.1 . .
C15a C14a H14A 108.1 . .
N2a C14a H14B 108.1 . .
C15a C14a H14B 108.1 . .
H14Aa C14a H14B 107.3 . .
C14a C15a H15A 109.5 . .
C14a C15a H15B 109.5 . .
H15Aa C15a H15B 109.5 . .
C14a C15a H15C 109.5 . .
H15Aa C15a H15C 109.5 . .
H15Ba C15a H15C 109.5 . .
C12Bb N2Bb C14B 116(2) . .
C12Bb N2Bb C10B 114(2) . .
C14Bb N2Bb C10B 102(2) . .
C12Bb N2Bb C8B 104(2) . .
C14Bb N2Bb C8B 111(2) . .
C10Bb N2Bb C8B 110(2) . .
N2Bb C8Bb C9B 113(2) . .
N2Bb C8Bb H8B1 108.9 . .
C9Bb C8Bb H8B1 108.9 . .
N2Bb C8Bb H8B2 108.9 . .
C9Bb C8Bb H8B2 108.9 . .
H8B1b C8Bb H8B2 107.7 . .
C8Bb C9Bb H9B1 109.5 . .
C8Bb C9Bb H9B2 109.5 . .
H9B1b C9Bb H9B2 109.5 . .
C8Bb C9Bb H9B3 109.5 . .
H9B1b C9Bb H9B3 109.5 . .
H9B2b C9Bb H9B3 109.5 . .
C11Bb C10Bb N2B 112(2) . .
C11Bb C10Bb H10C 109.1 . .
N2Bb C10Bb H10C 109.1 . .
C11Bb C10Bb H10D 109.1 . .
N2Bb C10Bb H10D 109.1 . .
H10Cb C10Bb H10D 107.9 . .
C10Bb C11Bb H11D 109.5 . .
C10Bb C11Bb H11E 109.5 . .
H11Db C11Bb H11E 109.5 . .
C10Bb C11Bb H11F 109.5 . .
H11Db C11Bb H11F 109.5 . .
H11Eb C11Bb H11F 109.5 . .
C13Bb C12Bb N2B 118(2) . .
C13Bb C12Bb H12C 107.9 . .
N2Bb C12Bb H12C 107.9 . .
C13Bb C12Bb H12D 107.9 . .
N2Bb C12Bb H12D 107.9 . .
H12Cb C12Bb H12D 107.2 . .
C12Bb C13Bb H13D 109.5 . .
C12Bb C13Bb H13E 109.5 . .
H13Db C13Bb H13E 109.5 . .
C12Bb C13Bb H13F 109.5 . .
H13Db C13Bb H13F 109.5 . .
H13Eb C13Bb H13F 109.5 . .
C15Bb C14Bb N2B 111(3) . .
C15Bb C14Bb H14C 109.5 . .
N2Bb C14Bb H14C 109.5 . .
C15Bb C14Bb H14D 109.5 . .
N2Bb C14Bb H14D 109.5 . .
H14Cb C14Bb H14D 108.1 . .
C14Bb C15Bb H15D 109.5 . .
C14Bb C15Bb H15E 109.5 . .
H15Db C15Bb H15E 109.5 . .
C14Bb C15Bb H15F 109.5 . .
H15Db C15Bb H15F 109.5 . .
H15Eb C15Bb H15F 109.5 . .
C20a N3a C16 100.6(13) . .
C20a N3a C18 114.3(16) . .
C16a N3a C18 110.9(16) . .
C20a N3a C22 116.0(15) . .
C16a N3a C22 110.1(13) . .
C18a N3a C22 105.0(14) . .
N3a C16a C17 115.1(16) . .
N3a C16a H16A 108.5 . .
C17a C16a H16A 108.5 . .
N3a C16a H16B 108.5 . .
C17a C16a H16B 108.5 . .
H16Aa C16a H16B 107.5 . .
C16a C17a H17A 109.5 . .
C16a C17a H17B 109.5 . .
H17Aa C17a H17B 109.5 . .
C16a C17a H17C 109.5 . .
H17Aa C17a H17C 109.5 . .
H17Ba C17a H17C 109.5 . .
C19a C18a N3 115(2) . .
C19a C18a H18A 108.5 . .
N3a C18a H18A 108.5 . .
C19a C18a H18B 108.5 . .
N3a C18a H18B 108.5 . .
H18Aa C18a H18B 107.5 . .
C18a C19a H19A 109.5 . .
C18a C19a H19B 109.5 . .
H19Aa C19a H19B 109.5 . .
C18a C19a H19C 109.5 . .
H19Aa C19a H19C 109.5 . .
H19Ba C19a H19C 109.5 . .
N3a C20a C21 116.8(14) . .
N3a C20a H20A 108.1 . .
C21a C20a H20A 108.1 . .
N3a C20a H20B 108.1 . .
C21a C20a H20B 108.1 . .
H20Aa C20a H20B 107.3 . .
C20a C21a H21A 109.5 . .
C20a C21a H21B 109.5 . .
H21Aa C21a H21B 109.5 . .
C20a C21a H21C 109.5 . .
H21Aa C21a H21C 109.5 . .
H21Ba C21a H21C 109.5 . .
C23a C22a N3 112.7(14) . .
C23a C22a H22A 109.1 . .
N3a C22a H22A 109.1 . .
C23a C22a H22B 109.1 . .
N3a C22a H22B 109.1 . .
H22Aa C22a H22B 107.8 . .
C22a C23a H23A 109.5 . .
C22a C23a H23B 109.5 . .
H23Aa C23a H23B 109.5 . .
C22a C23a H23C 109.5 . .
H23Aa C23a H23C 109.5 . .
H23Ba C23a H23C 109.5 . .
C20Bb N3Bb C16B 99.7(16) . .
C20Bb N3Bb C18B 112.3(15) . .
C16Bb N3Bb C18B 112.7(17) . .
C20Bb N3Bb C22B 117.5(18) . .
C16Bb N3Bb C22B 110.6(15) . .
C18Bb N3Bb C22B 104.3(13) . .
N3Bb C16Bb C17B 114.5(17) . .
N3Bb C16Bb H16C 108.6 . .
C17Bb C16Bb H16C 108.6 . .
N3Bb C16Bb H16D 108.6 . .
C17Bb C16Bb H16D 108.6 . .
H16Cb C16Bb H16D 107.6 . .
C16Bb C17Bb H17D 109.5 . .
C16Bb C17Bb H17E 109.5 . .
H17Db C17Bb H17E 109.5 . .
C16Bb C17Bb H17F 109.5 . .
H17Db C17Bb H17F 109.5 . .
H17Eb C17Bb H17F 109.5 . .
N3Bb C18Bb C19B 113.4(12) . .
N3Bb C18Bb H18C 108.9 . .
C19Bb C18Bb H18C 108.9 . .
N3Bb C18Bb H18D 108.9 . .
C19Bb C18Bb H18D 108.9 . .
H18Cb C18Bb H18D 107.7 . .
C18Bb C19Bb H19D 109.5 . .
C18Bb C19Bb H19E 109.5 . .
H19Db C19Bb H19E 109.5 . .
C18Bb C19Bb H19F 109.5 . .
H19Db C19Bb H19F 109.5 . .
H19Eb C19Bb H19F 109.5 . .
N3Bb C20Bb C21B 113.8(16) . .
N3Bb C20Bb H20C 108.8 . .
C21Bb C20Bb H20C 108.8 . .
N3Bb C20Bb H20D 108.8 . .
C21Bb C20Bb H20D 108.8 . .
H20Cb C20Bb H20D 107.7 . .
C20Bb C21Bb H21D 109.5 . .
C20Bb C21Bb H21E 109.5 . .
H21Db C21Bb H21E 109.5 . .
C20Bb C21Bb H21F 109.5 . .
H21Db C21Bb H21F 109.5 . .
H21Eb C21Bb H21F 109.5 . .
C23Bb C22Bb N3B 111.8(17) . .
C23Bb C22Bb H22C 109.2 . .
N3Bb C22Bb H22C 109.2 . .
C23Bb C22Bb H22D 109.2 . .
N3Bb C22Bb H22D 109.2 . .
H22Cb C22Bb H22D 107.9 . .
C22Bb C23Bb H23D 109.5 . .
C22Bb C23Bb H23E 109.5 . .
H23Db C23Bb H23E 109.5 . .
C22Bb C23Bb H23F 109.5 . .
H23Db C23Bb H23F 109.5 . .
H23Eb C23Bb H23F 109.5 . .
C24a N4a C26 111.3(13) . .
C24a N4a C30 111.6(14) . .
C26a N4a C30 108.4(11) . .
C24a N4a C28 109.8(12) . .
C26a N4a C28 107.9(13) . .
C30a N4a C28 107.8(13) . .
C25a C24a N4 118.0(17) . .
C25a C24a H24A 107.8 . .
N4a C24a H24A 107.8 . .
C25a C24a H24B 107.8 . .
N4a C24a H24B 107.8 . .
H24Aa C24a H24B 107.1 . .
C24a C25a H25A 109.5 . .
C24a C25a H25B 109.5 . .
H25Aa C25a H25B 109.5 . .
C24a C25a H25C 109.5 . .
H25Aa C25a H25C 109.5 . .
H25Ba C25a H25C 109.5 . .
C27a C26a N4 115.6(13) . .
C27a C26a H26A 108.4 . .
N4a C26a H26A 108.4 . .
C27a C26a H26B 108.4 . .
N4a C26a H26B 108.4 . .
H26Aa C26a H26B 107.5 . .
C26a C27a H27A 109.5 . .
C26a C27a H27B 109.5 . .
H27Aa C27a H27B 109.5 . .
C26a C27a H27C 109.5 . .
H27Aa C27a H27C 109.5 . .
H27Ba C27a H27C 109.5 . .
N4a C28a C29 111.8(13) . .
N4a C28a H28A 109.2 . .
C29a C28a H28A 109.2 . .
N4a C28a H28B 109.2 . .
C29a C28a H28B 109.2 . .
H28Aa C28a H28B 107.9 . .
C28a C29a H29A 109.5 . .
C28a C29a H29B 109.5 . .
H29Aa C29a H29B 109.5 . .
C28a C29a H29C 109.5 . .
H29Aa C29a H29C 109.5 . .
H29Ba C29a H29C 109.5 . .
N4a C30a C31 116.2(15) . .
N4a C30a H30A 108.2 . .
C31a C30a H30A 108.2 . .
N4a C30a H30B 108.2 . .
C31a C30a H30B 108.2 . .
H30Aa C30a H30B 107.4 . .
C30a C31a H31A 109.5 . .
C30a C31a H31B 109.5 . .
H31Aa C31a H31B 109.5 . .
C30a C31a H31C 109.5 . .
H31Aa C31a H31C 109.5 . .
H31Ba C31a H31C 109.5 . .
C24Bb N4Bb C26B 112.6(17) . .
C24Bb N4Bb C30B 114.4(19) . .
C26Bb N4Bb C30B 108.1(17) . .
C24Bb N4Bb C28B 106.6(18) . .
C26Bb N4Bb C28B 107.7(18) . .
C30Bb N4Bb C28B 107.0(18) . .
C25Bb C24Bb N4B 116(2) . .
C25Bb C24Bb H24C 108.4 . .
N4Bb C24Bb H24C 108.4 . .
C25Bb C24Bb H24D 108.4 . .
N4Bb C24Bb H24D 108.4 . .
H24Cb C24Bb H24D 107.5 . .
C24Bb C25Bb H25D 109.5 . .
C24Bb C25Bb H25E 109.5 . .
H25Db C25Bb H25E 109.5 . .
C24Bb C25Bb H25F 109.5 . .
H25Db C25Bb H25F 109.5 . .
H25Eb C25Bb H25F 109.5 . .
C27Bb C26Bb N4B 114(2) . .
C27Bb C26Bb H26C 108.7 . .
N4Bb C26Bb H26C 108.7 . .
C27Bb C26Bb H26D 108.7 . .
N4Bb C26Bb H26D 108.7 . .
H26Cb C26Bb H26D 107.6 . .
C26Bb C27Bb H27D 109.5 . .
C26Bb C27Bb H27E 109.5 . .
H27Db C27Bb H27E 109.5 . .
C26Bb C27Bb H27F 109.5 . .
H27Db C27Bb H27F 109.5 . .
H27Eb C27Bb H27F 109.5 . .
N4Bb C28Bb C29B 109(2) . .
N4Bb C28Bb H28C 110.0 . .
C29Bb C28Bb H28C 110.0 . .
N4Bb C28Bb H28D 110.0 . .
C29Bb C28Bb H28D 110.0 . .
H28Cb C28Bb H28D 108.4 . .
C28Bb C29Bb H29D 109.5 . .
C28Bb C29Bb H29E 109.5 . .
H29Db C29Bb H29E 109.5 . .
C28Bb C29Bb H29F 109.5 . .
H29Db C29Bb H29F 109.5 . .
H29Eb C29Bb H29F 109.5 . .
N4Bb C30Bb C31B 115(2) . .
N4Bb C30Bb H30C 108.5 . .
C31Bb C30Bb H30C 108.5 . .
N4Bb C30Bb H30D 108.5 . .
C31Bb C30Bb H30D 108.5 . .
H30Cb C30Bb H30D 107.5 . .
C30Bb C31Bb H31D 109.5 . .
C30Bb C31Bb H31E 109.5 . .
H31Db C31Bb H31E 109.5 . .
C30Bb C31Bb H31F 109.5 . .
H31Db C31Bb H31F 109.5 . .
H31Eb C31Bb H31F 109.5 . .
N5 C32 H32A 109.5 . .
N5 C32 H32B 109.5 . .
H32A C32 H32B 109.5 . .
N5 C32 H32C 109.5 . .
H32A C32 H32C 109.5 . .
H32B C32 H32C 109.5 . .
O22 N5 O21 120.6(8) . .
O22 N5 C32 121.3(8) . .
O21 N5 C32 118.0(8) . .
N6a C33a H33A 109.5 . .
N6a C33a H33B 109.5 . .
H33Aa C33a H33B 109.5 . .
N6a C33a H33C 109.5 . .
H33Aa C33a H33C 109.5 . .
H33Ba C33a H33C 109.5 . .
O23a N6a O24 129.6(13) . .
O23a N6a C33 120.3(13) . .
O24a N6a C33 105.6(12) . .
N7b C34b H34A 109.5 3_656 .
N7b C34b H34B 109.5 3_656 .
H34Ab C34b H34B 109.5 . .
N7b C34b H34C 109.5 3_656 .
H34Ab C34b H34C 109.5 . .
H34Bb C34b H34C 109.5 . .
O26b N7b O25 110.4(12) . .
O26b N7b C34 126.1(12) . 3_656
O25b N7b C34 111.4(12) . 3_656
N8b C35b H35A 109.5 . .
N8b C35b H35B 109.5 . .
H35Ab C35b H35B 109.5 . .
N8b C35b H35C 109.5 . .
H35Ab C35b H35C 109.5 . .
H35Bb C35b H35C 109.5 . .
O28b N8b O27 131(2) . .
O28b N8b C35 111(2) . .
O27b N8b C35 118(2) . .
N9a C36a H36A 109.5 . .
N9a C36a H36B 109.5 . .
H36Aa C36a H36B 109.5 . .
N9a C36a H36C 109.5 . .
H36Aa C36a H36C 109.5 . .
H36Ba C36a H36C 109.5 . .
O30a N9a O29 117.4(14) . .
O30a N9a C36 121.9(14) . .
O29a N9a C36 120.0(13) . .

loop_
_geom_bond_atom_site_label_1
_geom_bond_atom_site_label_2
_geom_bond_distance
_geom_bond_site_symmetry_2
MN1 O6 1.916(3) 3_666
MN1 O18 1.927(3) 3_666
MN1 O4 1.930(3) .
MN1 O3 1.948(3) .
MN1 O1 2.129(3) .
MN1 O5 2.159(3) .
MN1 MN2 2.8536(9) .
MN1 MN3 2.9651(9) .
MN1 MN3 2.9783(9) 3_666
MN2 O3 1.914(3) .
MN2 O4 1.918(3) .
MN2 O10 1.939(3) .
MN2 O13 1.942(3) .
MN2 O2 2.198(3) .
MN2 O5 2.273(3) 3_666
MN2 MN3 3.0349(9) 3_666
MN2 MN3 3.0467(9) .
MN3 O7 1.899(3) .
MN3 O16 1.907(3) 3_666
MN3 O5 1.921(3) .
MN3 O3 1.923(3) 3_666
MN3 O4 1.929(3) .
MN3 O5 1.957(3) 3_666
MN3 MN3 2.9060(13) 3_666
MN3 MN1 2.9782(9) 3_666
MN3 MN2 3.0349(9) 3_666
V1 O8 1.630(4) .
V1 O6 1.716(3) .
V1 O7 1.722(3) .
V1 O9 1.834(3) .
V2 O11 1.616(4) .
V2 O10 1.701(3) .
V2 O9 1.764(3) .
V2 O12 1.796(4) .
V3 O14 1.617(4) .
V3 O13 1.697(3) .
V3 O15 1.768(4) .
V3 O12 1.799(4) .
V4 O17 1.626(4) .
V4 O18 1.709(3) .
V4 O16 1.730(3) .
V4 O15 1.826(4) .
O1 C1 1.256(6) .
O2 C1 1.246(6) .
O3 MN3 1.923(3) 3_666
O5 MN3 1.957(3) 3_666
O5 MN2 2.273(3) 3_666
O6 MN1 1.916(3) 3_666
O16 MN3 1.907(3) 3_666
O18 MN1 1.927(3) 3_666
C1 C2 1.49(2) .
C1 C2B 1.55(4) .
C2a C7 1.41(3) .
C2a C3 1.45(3) .
C3a C4 1.35(2) .
C3a H3 0.9500 .
C4a C5 1.41(2) .
C4a H4 0.9500 .
C5a C6 1.39(2) .
C5a N1 1.491(17) .
C6a C7 1.45(2) .
C6a H6 0.9500 .
C7a H7 0.9500 .
N1a O19 1.24(2) .
N1a O20 1.30(2) .
C2Bb C3B 1.23(5) .
C2Bb C7B 1.34(4) .
C3Bb C4B 1.45(5) .
C3Bb H3B 0.9500 .
C4Bb C5B 1.28(3) .
C4Bb H4B 0.9500 .
C5Bb C6B 1.25(3) .
C5Bb N1B 1.46(3) .
C6Bb C7B 1.36(3) .
C6Bb H6B 0.9500 .
C7Bb H7B 0.9500 .
N1Bb O19B 1.07(2) .
N1Bb O20B 1.18(3) .
N2a C8 1.527(19) .
N2a C10 1.533(18) .
N2a C14 1.53(2) .
N2a C12 1.57(2) .
C8a C9 1.49(2) .
C8a H8A 0.9900 .
C8a H8B 0.9900 .
C9a H9A 0.9800 .
C9a H9B 0.9800 .
C9a H9C 0.9800 .
C10a C11 1.51(2) .
C10a H10A 0.9900 .
C10a H10B 0.9900 .
C11a H11A 0.9800 .
C11a H11B 0.9800 .
C11a H11C 0.9800 .
C12a C13 1.63(2) .
C12a H12A 0.9900 .
C12a H12B 0.9900 .
C13a H13A 0.9800 .
C13a H13B 0.9800 .
C13a H13C 0.9800 .
C14a C15 1.56(2) .
C14a H14A 0.9900 .
C14a H14B 0.9900 .
C15a H15A 0.9800 .
C15a H15B 0.9800 .
C15a H15C 0.9800 .
N2Bb C12B 1.45(3) .
N2Bb C14B 1.46(3) .
N2Bb C10B 1.50(3) .
N2Bb C8B 1.51(3) .
C8Bb C9B 1.54(3) .
C8Bb H8B1 0.9900 .
C8Bb H8B2 0.9900 .
C9Bb H9B1 0.9800 .
C9Bb H9B2 0.9800 .
C9Bb H9B3 0.9800 .
C10Bb C11B 1.45(4) .
C10Bb H10C 0.9900 .
C10Bb H10D 0.9900 .
C11Bb H11D 0.9800 .
C11Bb H11E 0.9800 .
C11Bb H11F 0.9800 .
C12Bb C13B 1.40(3) .
C12Bb H12C 0.9900 .
C12Bb H12D 0.9900 .
C13Bb H13D 0.9800 .
C13Bb H13E 0.9800 .
C13Bb H13F 0.9800 .
C14Bb C15B 1.42(4) .
C14Bb H14C 0.9900 .
C14Bb H14D 0.9900 .
C15Bb H15D 0.9800 .
C15Bb H15E 0.9800 .
C15Bb H15F 0.9800 .
N3a C20 1.45(2) .
N3a C16 1.487(19) .
N3a C18 1.511(18) .
N3a C22 1.518(14) .
C16a C17 1.49(3) .
C16a H16A 0.9900 .
C16a H16B 0.9900 .
C17a H17A 0.9800 .
C17a H17B 0.9800 .
C17a H17C 0.9800 .
C18a C19 1.50(2) .
C18a H18A 0.9900 .
C18a H18B 0.9900 .
C19a H19A 0.9800 .
C19a H19B 0.9800 .
C19a H19C 0.9800 .
C20a C21 1.50(2) .
C20a H20A 0.9900 .
C20a H20B 0.9900 .
C21a H21A 0.9800 .
C21a H21B 0.9800 .
C21a H21C 0.9800 .
C22a C23 1.50(2) .
C22a H22A 0.9900 .
C22a H22B 0.9900 .
C23a H23A 0.9800 .
C23a H23B 0.9800 .
C23a H23C 0.9800 .
N3Bb C20B 1.45(2) .
N3Bb C16B 1.48(2) .
N3Bb C18B 1.512(17) .
N3Bb C22B 1.525(14) .
C16Bb C17B 1.49(3) .
C16Bb H16C 0.9900 .
C16Bb H16D 0.9900 .
C17Bb H17D 0.9800 .
C17Bb H17E 0.9800 .
C17Bb H17F 0.9800 .
C18Bb C19B 1.515(15) .
C18Bb H18C 0.9900 .
C18Bb H18D 0.9900 .
C19Bb H19D 0.9800 .
C19Bb H19E 0.9800 .
C19Bb H19F 0.9800 .
C20Bb C21B 1.49(3) .
C20Bb H20C 0.9900 .
C20Bb H20D 0.9900 .
C21Bb H21D 0.9800 .
C21Bb H21E 0.9800 .
C21Bb H21F 0.9800 .
C22Bb C23B 1.50(2) .
C22Bb H22C 0.9900 .
C22Bb H22D 0.9900 .
C23Bb H23D 0.9800 .
C23Bb H23E 0.9800 .
C23Bb H23F 0.9800 .
N4a C24 1.520(19) .
N4a C26 1.525(16) .
N4a C30 1.53(2) .
N4a C28 1.57(2) .
C24a C25 1.51(2) .
C24a H24A 0.9900 .
C24a H24B 0.9900 .
C25a H25A 0.9800 .
C25a H25B 0.9800 .
C25a H25C 0.9800 .
C26a C27 1.49(2) .
C26a H26A 0.9900 .
C26a H26B 0.9900 .
C27a H27A 0.9800 .
C27a H27B 0.9800 .
C27a H27C 0.9800 .
C28a C29 1.62(2) .
C28a H28A 0.9900 .
C28a H28B 0.9900 .
C29a H29A 0.9800 .
C29a H29B 0.9800 .
C29a H29C 0.9800 .
C30a C31 1.55(3) .
C30a H30A 0.9900 .
C30a H30B 0.9900 .
C31a H31A 0.9800 .
C31a H31B 0.9800 .
C31a H31C 0.9800 .
N4Bb C24B 1.53(2) .
N4Bb C26B 1.537(19) .
N4Bb C30B 1.54(2) .
N4Bb C28B 1.58(2) .
C24Bb C25B 1.49(3) .
C24Bb H24C 0.9900 .
C24Bb H24D 0.9900 .
C25Bb H25D 0.9800 .
C25Bb H25E 0.9800 .
C25Bb H25F 0.9800 .
C26Bb C27B 1.51(2) .
C26Bb H26C 0.9900 .
C26Bb H26D 0.9900 .
C27Bb H27D 0.9800 .
C27Bb H27E 0.9800 .
C27Bb H27F 0.9800 .
C28Bb C29B 1.64(3) .
C28Bb H28C 0.9900 .
C28Bb H28D 0.9900 .
C29Bb H29D 0.9800 .
C29Bb H29E 0.9800 .
C29Bb H29F 0.9800 .
C30Bb C31B 1.57(3) .
C30Bb H30C 0.9900 .
C30Bb H30D 0.9900 .
C31Bb H31D 0.9800 .
C31Bb H31E 0.9800 .
C31Bb H31F 0.9800 .
C32 N5 1.482(8) .
C32 H32A 0.9800 .
C32 H32B 0.9800 .
C32 H32C 0.9800 .
N5 O22 1.143(8) .
N5 O21 1.202(8) .
C33a N6 1.403(13) .
C33a H33A 0.9800 .
C33a H33B 0.9800 .
C33a H33C 0.9800 .
N6a O23 1.185(19) .
N6a O24 1.39(2) .
C34b N7 1.358(15) 3_656
C34b H34A 0.9800 .
C34b H34B 0.9800 .
C34b H34C 0.9800 .
N7b O26 1.138(10) .
N7b O25 1.226(11) .
N7b C34 1.358(15) 3_656
C35b N8 1.481(18) .
C35b H35A 0.9800 .
C35b H35B 0.9800 .
C35b H35C 0.9800 .
N8b O28 1.123(17) .
N8b O27 1.207(17) .
C36a N9 1.482(12) .
C36a H36A 0.9800 .
C36a H36B 0.9800 .
C36a H36C 0.9800 .
N9a O30 1.135(11) .
N9a O29 1.194(11) .
